data_7102572
loop_
_publ_author_name
'Sakamoto, Masami'
'Kobaru, Shuichiro'
'Mino, Takashi'
'Fujita, Tsutomu'

_publ_section_title
;
 Absolute asymmetric synthesis by nucleophilic carbonyl addition using
 chiral crystals of achiral amides.
;
_journal_issue 8
_journal_name_full 'Chemical communications (Cambridge, England)'
_journal_page_first 1002
_journal_page_last 1003
_journal_paper_doi 10.1039/b315729f
_journal_year 2004
_chemical_compound_source 'Local laboratory'
_chemical_formula_moiety 'C28 H23 N O2 '
_chemical_formula_sum 'C28 H23 N O2'
_chemical_formula_weight 405.497
_chemical_name_systematic
;
?
;
_space_group_IT_number 61
_symmetry_cell_setting orthorhombic
_symmetry_space_group_name_Hall '-P 2ac 2ab'
_symmetry_space_group_name_H-M 'P b c a'
_atom_sites_solution_hydrogens geom
_audit_creation_method maXus
_cell_angle_alpha 90.00
_cell_angle_beta 90.00
_cell_angle_gamma 90.00
_cell_formula_units_Z 8
_cell_length_a 19.753(5)
_cell_length_b 22.214(7)
_cell_length_c 9.936(3)
_cell_measurement_reflns_used 21
_cell_measurement_temperature 298
_cell_volume 4360.(2)
_computing_cell_refinement 'MXC(MAC Science)'
_computing_data_collection 'MXC(MAC Science)'
_computing_data_reduction 'maXus (Mackay et al., 1999)'
_computing_molecular_graphics 'Ortep (Johnson, 1976)'
_computing_publication_material 'maXus(Mackay et al., 1999)'
_computing_structure_refinement 'maXus(Mackay et al., 1999)'
_diffrn_measurement_device 'Mac Science MXC18'
_diffrn_measurement_method '\q \w scans'
_diffrn_orient_matrix_type X=UH
_diffrn_orient_matrix_UB_11 -0.01089
_diffrn_orient_matrix_UB_12 -0.03425
_diffrn_orient_matrix_UB_13 0.06158
_diffrn_orient_matrix_UB_21 0.04787
_diffrn_orient_matrix_UB_22 -0.00022
_diffrn_orient_matrix_UB_23 0.03278
_diffrn_orient_matrix_UB_31 -0.01236
_diffrn_orient_matrix_UB_32 0.02921
_diffrn_orient_matrix_UB_33 0.07255
_diffrn_radiation_source 'fine-focus sealed tube'
_diffrn_radiation_type ' CuK\a'
_diffrn_radiation_wavelength_id all
_diffrn_reflns_limit_h_max 0
_diffrn_reflns_limit_h_min -24
_diffrn_reflns_limit_k_max 27
_diffrn_reflns_limit_k_min 0
_diffrn_reflns_limit_l_max 12
_diffrn_reflns_limit_l_min 0
_diffrn_reflns_number 4640
_diffrn_reflns_theta_full 69.99
_diffrn_reflns_theta_max 69.99
_diffrn_reflns_theta_min 1.99
_exptl_absorpt_coefficient_mu 0.61
_exptl_absorpt_correction_type none
_exptl_crystal_colour Colourless
_exptl_crystal_density_diffrn 1.235
_exptl_crystal_density_method 'not measured'
_exptl_crystal_description Cube
_exptl_crystal_F_000 1711
_exptl_crystal_size_max 0.50
_exptl_crystal_size_mid 0.40
_exptl_crystal_size_min 0.15
_refine_diff_density_max 0.19
_refine_diff_density_min -0.33
_refine_diff_density_rms 0.08
_refine_ls_extinction_method none
_refine_ls_goodness_of_fit_all 1.327
_refine_ls_goodness_of_fit_gt 0.869
_refine_ls_goodness_of_fit_ref 0.869
_refine_ls_hydrogen_treatment refxyz
_refine_ls_matrix_type full
_refine_ls_number_constraints 23
_refine_ls_number_parameters 280
_refine_ls_number_reflns 2926
_refine_ls_number_restraints 0
_refine_ls_R_factor_all 0.070
_refine_ls_R_factor_gt 0.051
_refine_ls_shift/su_max 0.023
_refine_ls_shift/su_mean 0.006
_refine_ls_structure_factor_coef F^2^
_refine_ls_weighting_details ' w = 1 / ( s^2^(Fo^2^) + 0.10000 * Fo^2^)'
_refine_ls_weighting_scheme sigma
_refine_ls_wR_factor_all 0.218
_refine_ls_wR_factor_gt 0.217
_refine_ls_wR_factor_ref 0.217
_reflns_d_resolution_high 0.64
_reflns_d_resolution_low 2.36
_reflns_limit_h_max 24
_reflns_limit_h_min 0
_reflns_limit_k_max 26
_reflns_limit_k_min 0
_reflns_limit_l_max 12
_reflns_limit_l_min 0
_reflns_number_gt 2926
_reflns_number_total 4437
_reflns_threshold_expression 'I> 3.00 sigma(I)'
_cod_data_source_file b315729f.txt
_cod_data_source_block compound_1
_cod_depositor_comments
;
The following automatic conversions were performed:
'_symmetry_cell_setting' value 'Orthorhombic' changed to 'orthorhombic'
according to '/home/saulius/struct/CIF-dictionaries/cif_core.dic'
dictionary named 'cif_core.dic' version 2.4.1 from 2010-06-29.

Automatic conversion script
Id: cif_fix_enum 1527 2010-12-29 10:47:43Z saulius 

The following automatic conversions were performed:

'_atom_site_adp_type' tag value 'Uij' was replaced with 'Uani' value
31 time.

Automatic conversion script
Id: cif_fix_values 1646 2011-03-28 12:23:43Z adriana 
;
_cod_original_sg_symbol_H-M 'P b c a       '
_cod_original_formula_sum 'C28 H23 N O2 '
_cod_database_code 7102572

loop_
_symmetry_equiv_pos_as_xyz
+X,+Y,+Z
-X,-Y,-Z
'-X+ 1/2,-Y,+Z+ 1/2'
'+X+ 1/2,+Y,-Z+ 1/2'
'+X+ 1/2,-Y+ 1/2,-Z'
'-X+ 1/2,+Y+ 1/2,+Z'
'-X,+Y+ 1/2,-Z+ 1/2'
'+X,-Y+ 1/2,+Z+ 1/2'

loop_
_atom_site_label
_atom_site_fract_x
_atom_site_fract_y
_atom_site_fract_z
_atom_site_U_iso_or_equiv
_atom_site_occupancy
_atom_site_adp_type
O1 0.25341(7) 0.12811(7) 0.32807(15) 0.0680(8) 1.00 Uani
C2 0.23153(8) 0.07070(7) 0.59806(18) 0.0464(8) 1.00 Uani
C3 0.20040(8) 0.12924(8) 0.39172(17) 0.0471(8) 1.00 Uani
N4 0.15315(7) 0.17249(6) 0.37460(13) 0.0463(7) 1.00 Uani
C5 0.28657(9) 0.11578(8) 0.62486(17) 0.0492(8) 1.00 Uani
C6 0.18681(8) 0.07940(7) 0.49093(17) 0.0473(8) 1.00 Uani
O7 0.27529(7) 0.16936(6) 0.61766(15) 0.0651(7) 1.00 Uani
C8 0.35489(9) 0.09267(8) 0.66202(19) 0.0515(9) 1.00 Uani
C9 0.09376(9) 0.17965(8) 0.45989(19) 0.0535(9) 1.00 Uani
C10 0.17801(9) 0.28098(8) 0.35417(17) 0.0502(8) 1.00 Uani
C11 0.13543(10) 0.03752(9) 0.4700(2) 0.0608(10) 1.00 Uani
C12 0.23805(10) 0.29131(9) 0.4216(2) 0.0585(10) 1.00 Uani
C13 0.16627(10) 0.22243(9) 0.28137(18) 0.0551(9) 1.00 Uani
C14 0.37981(10) 0.03945(9) 0.6086(2) 0.0630(10) 1.00 Uani
C15 0.02819(9) 0.18017(9) 0.3817(3) 0.0642(10) 1.00 Uani
C16 0.24912(12) 0.34437(10) 0.4893(2) 0.0676(12) 1.00 Uani
C17 0.17073(11) -0.01869(8) 0.6620(3) 0.0655(11) 1.00 Uani
C18 0.22295(10) 0.02153(9) 0.6825(2) 0.0573(10) 1.00 Uani
C19 0.12777(10) -0.01098(9) 0.5555(3) 0.0687(11) 1.00 Uani
C20 0.20012(15) 0.38783(10) 0.4914(3) 0.0795(13) 1.00 Uani
C21 0.39513(11) 0.12564(11) 0.7497(2) 0.0709(12) 1.00 Uani
C22 -0.02484(12) 0.21591(12) 0.4260(4) 0.0957(16) 1.00 Uani
C23 0.12881(11) 0.32509(10) 0.3567(2) 0.0664(11) 1.00 Uani
C24 0.14013(13) 0.37819(11) 0.4261(3) 0.0832(14) 1.00 Uani
C25 0.48287(11) 0.05216(16) 0.7289(3) 0.0943(17) 1.00 Uani
C26 0.44402(12) 0.01986(12) 0.6414(3) 0.0805(14) 1.00 Uani
C27 0.01931(13) 0.14578(11) 0.2671(3) 0.0885(15) 1.00 Uani
C28 -0.09393(17) 0.17970(19) 0.2453(6) 0.151(3) 1.00 Uani
C29 -0.04211(18) 0.14602(15) 0.2001(5) 0.133(2) 1.00 Uani
C30 0.45846(13) 0.10469(16) 0.7829(3) 0.0926(17) 1.00 Uani
C31 -0.08635(15) 0.21560(18) 0.3537(6) 0.142(3) 1.00 Uani
H9A 0.091690 0.146777 0.522490 0.059344 1.00 Uiso
H9B 0.096990 0.216909 0.508404 0.059344 1.00 Uiso
H11 0.104999 0.042729 0.395617 0.066138 1.00 Uiso
H12 0.272532 0.260860 0.421134 0.063570 1.00 Uiso
H13A 0.205966 0.213461 0.229368 0.061257 1.00 Uiso
H13B 0.128246 0.227388 0.222230 0.061257 1.00 Uiso
H14 0.352145 0.016566 0.547864 0.070482 1.00 Uiso
H16 0.291167 0.351048 0.535423 0.073321 1.00 Uiso
H17 0.164742 -0.052395 0.721275 0.071084 1.00 Uiso
H18 0.253280 0.015614 0.756863 0.062716 1.00 Uiso
H19 0.092059 -0.039553 0.540798 0.072814 1.00 Uiso
H20 0.207865 0.425094 0.537837 0.083346 1.00 Uiso
H21 0.378271 0.163022 0.784710 0.078109 1.00 Uiso
H22 -0.018354 0.240577 0.504309 0.108034 1.00 Uiso
H23 0.086943 0.318598 0.309811 0.070872 1.00 Uiso
H24 0.105443 0.408421 0.429364 0.089367 1.00 Uiso
H25 0.527462 0.038633 0.752570 0.096255 1.00 Uiso
H26 0.461012 -0.016816 0.603067 0.086361 1.00 Uiso
H27 0.056590 0.122379 0.233884 0.094878 1.00 Uiso
H28 -0.136656 0.179218 0.199295 0.147622 1.00 Uiso
H29 -0.048786 0.121712 0.121357 0.141300 1.00 Uiso
H30 0.486181 0.126142 0.846119 0.099451 1.00 Uiso
H31 -0.124147 0.239804 0.381287 0.135286 1.00 Uiso

loop_
_atom_site_aniso_label
_atom_site_aniso_U_11
_atom_site_aniso_U_22
_atom_site_aniso_U_33
_atom_site_aniso_U_12
_atom_site_aniso_U_13
_atom_site_aniso_U_23
O1 0.0523(7) 0.0882(10) 0.0636(8) 0.0154(7) 0.0137(6) 0.0080(7)
C2 0.0431(8) 0.0443(9) 0.0519(9) 0.0052(6) 0.0002(7) -.0033(7)
C3 0.0411(8) 0.0580(10) 0.0421(8) 0.0009(7) -.0010(7) -.0066(7)
N4 0.0452(7) 0.0524(8) 0.0413(8) 0.0015(6) 0.0026(6) -.0003(6)
C5 0.0537(10) 0.0468(9) 0.0470(9) 0.0014(7) -.0024(7) -.0012(7)
C6 0.0444(8) 0.0475(9) 0.0500(9) 0.0048(7) 0.0004(7) -.0080(7)
O7 0.0725(9) 0.0458(7) 0.0770(9) 0.0022(6) -.0135(7) -.0025(6)
C8 0.0470(9) 0.0551(10) 0.0523(10) -.0051(7) -.0022(7) 0.0046(8)
C9 0.0525(10) 0.0482(9) 0.0597(10) 0.0027(7) 0.0139(8) -.0046(8)
C10 0.0535(9) 0.0525(9) 0.0445(8) -.0003(7) 0.0034(7) 0.0086(7)
C11 0.0520(10) 0.0582(11) 0.0721(12) -.0026(8) -.0078(9) -.0086(10)
C12 0.0536(10) 0.0617(11) 0.0602(11) 0.0022(8) 0.0010(8) 0.0093(9)
C13 0.0587(10) 0.0641(10) 0.0425(9) 0.0026(8) 0.0019(8) 0.0025(8)
C14 0.0538(10) 0.0597(11) 0.0754(13) 0.0020(8) 0.0048(10) 0.0051(10)
C15 0.0451(9) 0.0462(9) 0.1014(16) 0.0005(7) 0.0070(10) 0.0146(10)
C16 0.0692(13) 0.0637(12) 0.0698(13) -.0119(10) -.0120(11) 0.0092(10)
C17 0.0577(11) 0.0464(10) 0.0924(15) 0.0036(8) 0.0120(11) 0.0074(10)
C18 0.0539(10) 0.0520(10) 0.0660(11) 0.0082(8) 0.0001(9) 0.0082(9)
C19 0.0546(11) 0.0512(11) 0.1002(16) -.0077(8) 0.0043(11) -.0089(11)
C20 0.1001(18) 0.0517(12) 0.0865(16) -.0003(11) -.0180(14) 0.0008(10)
C21 0.0576(11) 0.0847(14) 0.0704(13) -.0107(10) -.0095(10) -.0074(12)
C22 0.0611(12) 0.0795(16) 0.147(3) 0.0229(11) 0.0368(15) 0.0386(16)
C23 0.0638(12) 0.0621(12) 0.0733(13) 0.0093(9) -.0121(10) 0.0054(10)
C24 0.0912(16) 0.0589(12) 0.0996(18) 0.0207(11) -.0161(15) -.0008(12)
C25 0.0438(12) 0.139(3) 0.100(2) 0.0111(14) 0.0000(12) 0.0415(19)
C26 0.0583(13) 0.0808(15) 0.1025(18) 0.0125(11) 0.0142(12) 0.0268(14)
C27 0.0701(14) 0.0672(14) 0.128(2) 0.0001(11) -.0379(15) -.0031(15)
C28 0.0566(16) 0.113(3) 0.282(7) -.0256(19) -.046(3) 0.094(4)
C29 0.094(2) 0.0893(19) 0.216(5) -.0240(17) -.083(3) 0.032(2)
C30 0.0566(13) 0.138(3) 0.0836(17) -.0164(15) -.0175(12) 0.0029(17)
C31 0.0509(15) 0.111(3) 0.264(6) 0.0221(16) 0.038(2) 0.092(3)

loop_
_atom_type_symbol
_atom_type_description
_atom_type_scat_dispersion_real
_atom_type_scat_dispersion_imag
_atom_type_scat_source
'C ' 'C ' 0.0181 0.0091 'Waasmaier & Kirfel, 1995'
'H ' 'H ' 0.0000 0.0000 'Waasmaier & Kirfel, 1995'
'O ' 'O ' 0.0492 0.0322 'Waasmaier & Kirfel, 1995'
'N ' 'N ' 0.0311 0.0180 'Waasmaier & Kirfel, 1995'

loop_
_diffrn_radiation_wavelength
1.54178

loop_
_geom_angle_atom_site_label_1
_geom_angle_atom_site_label_2
_geom_angle_atom_site_label_3
_geom_angle
C5 C2 C6 120.0(2)
C5 C2 C18 120.4(2)
C6 C2 C18 119.5(2)
O1 C3 N4 122.8(2)
O1 C3 C6 118.4(2)
N4 C3 C6 118.8(2)
C3 N4 C9 124.2(2)
C3 N4 C13 119.7(2)
C9 N4 C13 115.3(2)
C2 C5 O7 120.7(2)
C2 C5 C8 118.0(2)
O7 C5 C8 121.2(2)
C2 C6 C3 119.2(2)
C2 C6 C11 118.8(2)
C3 C6 C11 121.6(2)
C5 C8 C14 121.4(2)
C5 C8 C21 119.5(2)
C14 C8 C21 119.1(3)
N4 C9 C15 113.1(2)
C12 C10 C13 120.6(2)
C12 C10 C23 118.5(2)
C13 C10 C23 120.9(2)
C6 C11 C19 120.7(3)
C10 C12 C16 121.1(3)
N4 C13 C10 112.1(2)
C8 C14 C26 120.3(3)
C9 C15 C22 119.3(3)
C9 C15 C27 121.9(2)
C22 C15 C27 118.8(3)
C12 C16 C20 120.0(3)
C18 C17 C19 119.8(3)
C2 C18 C17 120.8(2)
C11 C19 C17 120.4(2)
C16 C20 C24 119.7(3)
C8 C21 C30 119.5(3)
C15 C22 C31 119.1(5)
C10 C23 C24 120.0(3)
C20 C24 C23 120.6(3)
C26 C25 C30 119.9(3)
C14 C26 C25 120.1(3)
C15 C27 C29 120.4(4)
C29 C28 C31 120.7(5)
C27 C29 C28 120.6(6)
C21 C30 C25 120.9(3)
C22 C31 C28 120.3(4)

loop_
_geom_bond_atom_site_label_1
_geom_bond_atom_site_label_2
_geom_bond_distance
O1 C3 1.224(3)
C2 C5 1.502(3)
C2 C6 1.397(3)
C2 C18 1.388(3)
C3 N4 1.350(3)
C3 C6 1.506(3)
N4 C9 1.456(3)
N4 C13 1.468(3)
C5 O7 1.213(3)
C5 C8 1.490(3)
C6 C11 1.392(3)
C8 C14 1.386(4)
C8 C21 1.388(4)
C9 C15 1.510(4)
C10 C12 1.381(4)
C10 C13 1.506(3)
C10 C23 1.380(4)
C11 C19 1.380(4)
C12 C16 1.375(4)
C14 C26 1.380(4)
C15 C22 1.386(4)
C15 C27 1.382(5)
C16 C20 1.367(5)
C17 C18 1.380(4)
C17 C19 1.368(4)
C20 C24 1.368(5)
C21 C30 1.375(5)
C22 C31 1.411(7)
C23 C24 1.384(5)
C25 C26 1.363(6)
C25 C30 1.372(6)
C27 C29 1.384(5)
C28 C29 1.345(9)
C28 C31 1.349(10)

loop_
_geom_torsion_atom_site_label_1
_geom_torsion_atom_site_label_2
_geom_torsion_atom_site_label_3
_geom_torsion_atom_site_label_4
_geom_torsion
C5 C2 C6 C3 8.63(15)
C6 C2 C5 O7 42.0(2)
C6 C2 C5 C8 -138.7(2)
C5 C2 C6 C11 -178.7(2)
C18 C2 C5 O7 -135.3(2)
C18 C2 C5 C8 44.0(2)
C5 C2 C18 C17 177.2(3)
C18 C2 C6 C3 -174.0(2)
C18 C2 C6 C11 -1.4(2)
C6 C2 C18 C17 -0.1(2)
O1 C3 N4 C9 -171.9(3)
O1 C3 N4 C13 -3.3(2)
O1 C3 C6 C2 60.2(2)
O1 C3 C6 C11 -112.3(2)
N4 C3 C6 C2 -121.2(2)
C6 C3 N4 C9 9.59(15)
N4 C3 C6 C11 66.3(2)
C6 C3 N4 C13 178.2(2)
C9 N4 C3 O1 -171.9(3)
C9 N4 C3 C6 9.59(15)
C3 N4 C9 C15 -125.6(2)
C13 N4 C3 O1 -3.3(2)
C13 N4 C3 C6 178.2(2)
C3 N4 C13 C10 -108.9(2)
C9 N4 C13 C10 60.6(2)
C13 N4 C9 C15 65.4(2)
O7 C5 C2 C6 42.0(2)
O7 C5 C2 C18 -135.3(2)
C8 C5 C2 C6 -138.7(2)
C2 C5 C8 C14 34.1(2)
C8 C5 C2 C18 44.0(2)
C2 C5 C8 C21 -147.3(2)
O7 C5 C8 C14 -146.6(3)
O7 C5 C8 C21 32.0(2)
C2 C6 C3 O1 60.2(2)
C2 C6 C3 N4 -121.2(2)
C3 C6 C2 C5 8.63(15)
C3 C6 C2 C18 -174.0(2)
C11 C6 C2 C5 -178.7(2)
C11 C6 C2 C18 -1.4(2)
C2 C6 C11 C19 1.5(2)
C11 C6 C3 O1 -112.3(2)
C11 C6 C3 N4 66.3(2)
C3 C6 C11 C19 174.0(3)
C14 C8 C5 C2 34.1(2)
C14 C8 C5 O7 -146.6(3)
C5 C8 C14 C26 178.1(3)
C21 C8 C5 C2 -147.3(2)
C21 C8 C5 O7 32.0(2)
C5 C8 C21 C30 -179.3(3)
C21 C8 C14 C26 -0.6(2)
C14 C8 C21 C30 -0.6(2)
C15 C9 N4 C3 -125.6(2)
C15 C9 N4 C13 65.4(2)
N4 C9 C15 C22 -145.9(3)
N4 C9 C15 C27 34.3(2)
C12 C10 C13 N4 73.9(2)
C13 C10 C12 C16 -179.5(3)
C23 C10 C12 C16 -0.4(2)
C12 C10 C23 C24 -0.2(2)
C23 C10 C13 N4 -105.1(2)
C13 C10 C23 C24 178.9(3)
C19 C11 C6 C2 1.5(2)
C19 C11 C6 C3 174.0(3)
C6 C11 C19 C17 -0.1(2)
C16 C12 C10 C13 -179.5(3)
C10 C12 C16 C20 0.4(2)
C16 C12 C10 C23 -0.4(2)
C10 C13 N4 C3 -108.9(2)
C10 C13 N4 C9 60.6(2)
N4 C13 C10 C12 73.9(2)
N4 C13 C10 C23 -105.1(2)
C26 C14 C8 C5 178.1(3)
C26 C14 C8 C21 -0.6(2)
C8 C14 C26 C25 1.4(2)
C22 C15 C9 N4 -145.9(3)
C9 C15 C22 C31 -179.1(4)
C27 C15 C9 N4 34.3(2)
C9 C15 C27 C29 178.1(4)
C22 C15 C27 C29 -1.6(3)
C27 C15 C22 C31 0.7(3)
C20 C16 C12 C10 0.4(2)
C12 C16 C20 C24 0.1(2)
C19 C17 C18 C2 1.6(2)
C18 C17 C19 C11 -1.4(2)
C17 C18 C2 C5 177.2(3)
C17 C18 C2 C6 -0.1(2)
C2 C18 C17 C19 1.6(2)
C17 C19 C11 C6 -0.1(2)
C11 C19 C17 C18 -1.4(2)
C24 C20 C16 C12 0.1(2)
C16 C20 C24 C23 -0.7(2)
C30 C21 C8 C5 -179.3(3)
C30 C21 C8 C14 -0.6(2)
C8 C21 C30 C25 1.1(3)
C31 C22 C15 C9 -179.1(4)
C31 C22 C15 C27 0.7(3)
C15 C22 C31 C28 1.9(4)
C24 C23 C10 C12 -0.2(2)
C24 C23 C10 C13 178.9(3)
C10 C23 C24 C20 0.7(2)
C20 C24 C23 C10 0.7(2)
C23 C24 C20 C16 -0.7(2)
C30 C25 C26 C14 -1.0(3)
C26 C25 C30 C21 -0.3(3)
C25 C26 C14 C8 1.4(2)
C14 C26 C25 C30 -1.0(3)
C29 C27 C15 C9 178.1(4)
C29 C27 C15 C22 -1.6(3)
C15 C27 C29 C28 0.1(4)
C29 C28 C31 C22 -3.5(4)
C31 C28 C29 C27 2.5(4)
C28 C29 C27 C15 0.1(4)
C27 C29 C28 C31 2.5(4)
C25 C30 C21 C8 1.1(3)
C21 C30 C25 C26 -0.3(3)
C28 C31 C22 C15 1.9(4)
C22 C31 C28 C29 -3.5(4)

loop_
_cod_related_entry_id
_cod_related_entry_database
_cod_related_entry_code
1 ChemSpider 21150660
